data_7003917
loop_
_publ_author_name
'Petzold, Holm'
'Weisheit, Thomas'
'G\"orls, Helmar'
'Breitzke, Hergen'
'Buntkowsky, Gerd'
'Escudero, Daniel'
'Gonz\'alez, Leticia'
'Weigand, Wolfgang'

_publ_section_title
;
 Selective carbon--carbon bond cleavage of 2,2'-dibromotolane
 via photolysis of its appropriate (diphosphine)Pt0 complex in the
 solid state
;
_journal_issue 15
_journal_name_full 'Dalton Transactions'
_journal_page_first 1979
_journal_page_last 1981
_journal_paper_doi 10.1039/B801230J
_journal_year 2008
_chemical_formula_sum 'C44 H32 Br2 P2 Pt'
_chemical_formula_weight 977.55
_chemical_name_systematic
;
?
;
_space_group_IT_number 14
_symmetry_cell_setting monoclinic
_symmetry_space_group_name_Hall '-P 2yn'
_symmetry_space_group_name_H-M 'P 1 21/n 1'
_atom_sites_solution_hydrogens geom
_atom_sites_solution_primary direct
_atom_sites_solution_secondary difmap
_audit_creation_method SHELXL-97
_cell_angle_alpha 90.00
_cell_angle_beta 106.710(2)
_cell_angle_gamma 90.00
_cell_formula_units_Z 4
_cell_length_a 11.1456(4)
_cell_length_b 22.1637(7)
_cell_length_c 15.3986(4)
_cell_measurement_temperature 183(2)
_cell_volume 3643.3(2)
_computing_cell_refinement DENZO
_computing_data_collection COLLECT
_computing_data_reduction DENZO
_computing_molecular_graphics SHELXTL/PC
_computing_publication_material SHELXL-97
_computing_structure_refinement 'SHELXL-97 (Sheldrick, 1997)'
_computing_structure_solution 'SHELXS-97 (Sheldrick, 1990)'
_diffrn_ambient_temperature 183(2)
_diffrn_measured_fraction_theta_full 0.983
_diffrn_measured_fraction_theta_max 0.983
_diffrn_measurement_device_type KappaCCD
_diffrn_measurement_method 'phi- + omega-scan'
_diffrn_radiation_monochromator graphite
_diffrn_radiation_source 'fine-focus sealed tube'
_diffrn_radiation_type MoK\a
_diffrn_radiation_wavelength 0.71073
_diffrn_reflns_av_R_equivalents 0.0899
_diffrn_reflns_av_sigmaI/netI 0.0755
_diffrn_reflns_limit_h_max 14
_diffrn_reflns_limit_h_min -13
_diffrn_reflns_limit_k_max 26
_diffrn_reflns_limit_k_min -28
_diffrn_reflns_limit_l_max 18
_diffrn_reflns_limit_l_min -19
_diffrn_reflns_number 23208
_diffrn_reflns_theta_full 27.47
_diffrn_reflns_theta_max 27.47
_diffrn_reflns_theta_min 2.30
_exptl_absorpt_coefficient_mu 6.164
_exptl_absorpt_correction_T_max 0.6101
_exptl_absorpt_correction_T_min 0.2908
_exptl_absorpt_correction_type multi-scan
_exptl_absorpt_process_details
;
[c.f. R.H. Blessing, Acta Cryst. (1995), a51, 33-38]
;
_exptl_crystal_colour colourless
_exptl_crystal_density_diffrn 1.782
_exptl_crystal_density_method 'not measured'
_exptl_crystal_description prism
_exptl_crystal_F_000 1896
_exptl_crystal_size_max 0.04
_exptl_crystal_size_mid 0.04
_exptl_crystal_size_min 0.03
_refine_diff_density_max 3.193
_refine_diff_density_min -2.345
_refine_diff_density_rms 0.197
_refine_ls_extinction_method none
_refine_ls_goodness_of_fit_ref 1.024
_refine_ls_hydrogen_treatment constr
_refine_ls_matrix_type full
_refine_ls_number_parameters 442
_refine_ls_number_reflns 8185
_refine_ls_number_restraints 0
_refine_ls_restrained_S_all 1.024
_refine_ls_R_factor_all 0.0800
_refine_ls_R_factor_gt 0.0544
_refine_ls_shift/su_max 0.047
_refine_ls_shift/su_mean 0.001
_refine_ls_structure_factor_coef Fsqd
_refine_ls_weighting_details 'calc w=1/[\s^2^(Fo^2^)+(0.0731P)^2^+15.3334P] where P=(Fo^2^+2Fc^2^)/3'
_refine_ls_weighting_scheme calc
_refine_ls_wR_factor_gt 0.1328
_refine_ls_wR_factor_ref 0.1463
_reflns_number_gt 6160
_reflns_number_total 8185
_reflns_threshold_expression >2sigma(I)
_cod_data_source_file b801230j.txt
_cod_data_source_block FO2829?(Compound3)?
_cod_depositor_comments
;
Fixing incorrect symmetry operators. For the correct values, the
original paper at
http://pubs.rsc.org/en/Content/ArticleLanding/2008/DT/b801230j was
consulted.

Antanas Vaitkus
2013-03-06

Removing question marks from the following values:

 _audit_creation_method           SHELXL-97?
 _exptl_crystal_size_mid          0.04?
 _exptl_crystal_size_min          0.03?

 ...
 C29 0.091(8) 0.025(4) 0.051(5) 0.006(4) 0.021(5) -0.002(5)?
 C30 0.058(6) 0.047(6) 0.050(5) 0.019(4) 0.015(5) -0.006(5)?
 C31 0.057(6) 0.069(7) 0.035(5) 0.015(4) 0.028(4) 0.003(5)?

Removing extra question marks from disorder group values and from one
_geom_angle_publ_flag value.

Saulius Gra\<zulis
2014-05-06

;
_cod_original_sg_symbol_H-M P2(1)/n
_cod_database_code 7003917

loop_
_symmetry_equiv_pos_as_xyz
'x, y, z'
'-x+1/2, y+1/2, -z+1/2'
'-x, -y, -z'
'x-1/2, -y-1/2, z-1/2'

loop_
_atom_site_label
_atom_site_type_symbol
_atom_site_fract_x
_atom_site_fract_y
_atom_site_fract_z
_atom_site_U_iso_or_equiv
_atom_site_adp_type
_atom_site_occupancy
_atom_site_symmetry_multiplicity
_atom_site_calc_flag
_atom_site_refinement_flags
_atom_site_disorder_assembly
_atom_site_disorder_group
Pt Pt 0.01887(3) 0.064956(12) 0.730885(17) 0.02476(11) Uani 1 1 d . . .
Br1 Br 0.47663(8) 0.08648(5) 0.86883(7) 0.0484(2) Uani 1 1 d . . .
Br2 Br 0.30680(12) -0.06205(5) 0.88516(7) 0.0583(3) Uani 1 1 d . . .
P1 P -0.11719(17) 0.13972(8) 0.73101(12) 0.0229(4) Uani 1 1 d . . .
P2 P -0.14619(18) 0.00293(8) 0.72203(12) 0.0257(4) Uani 1 1 d . . .
C1 C 0.1921(7) 0.0334(4) 0.7277(5) 0.0334(17) Uani 1 1 d . . .
C2 C 0.1958(7) 0.0919(3) 0.7377(5) 0.0302(16) Uani 1 1 d . . .
C3 C 0.2704(7) 0.1463(3) 0.7445(5) 0.0283(15) Uani 1 1 d . . .
C4 C 0.2155(8) 0.1982(3) 0.6979(5) 0.0353(17) Uani 1 1 d . . .
H4A H 0.1315 0.1964 0.6602 0.042 Uiso 1 1 calc R . .
C5 C 0.2806(8) 0.2522(4) 0.7054(5) 0.0363(18) Uani 1 1 d . . .
H5A H 0.2407 0.2865 0.6727 0.044 Uiso 1 1 calc R . .
C6 C 0.4041(9) 0.2567(4) 0.7603(6) 0.043(2) Uani 1 1 d . . .
H6A H 0.4496 0.2933 0.7644 0.052 Uiso 1 1 calc R . .
C7 C 0.4581(8) 0.2059(4) 0.8086(5) 0.0371(18) Uani 1 1 d . . .
H7A H 0.5408 0.2082 0.8483 0.045 Uiso 1 1 calc R . .
C8 C 0.3934(7) 0.1525(4) 0.7997(5) 0.0344(17) Uani 1 1 d . . .
C9 C 0.2510(8) -0.0202(4) 0.7032(6) 0.0366(18) Uani 1 1 d . . .
C10 C 0.2430(12) -0.0277(4) 0.6067(9) 0.073(4) Uani 1 1 d . . .
H10A H 0.1954 -0.0010 0.5615 0.088 Uiso 1 1 calc R . .
C11 C 0.3096(12) -0.0766(5) 0.5852(8) 0.061(3) Uani 1 1 d . . .
H11A H 0.3139 -0.0803 0.5247 0.073 Uiso 1 1 calc R . .
C12 C 0.3686(11) -0.1190(5) 0.6472(7) 0.059(3) Uani 1 1 d . . .
H12A H 0.4095 -0.1522 0.6288 0.071 Uiso 1 1 calc R . .
C13 C 0.3686(10) -0.1136(4) 0.7359(8) 0.056(3) Uani 1 1 d . . .
H13A H 0.4096 -0.1432 0.7789 0.067 Uiso 1 1 calc R . .
C14 C 0.3105(9) -0.0664(4) 0.7630(7) 0.044(2) Uani 1 1 d . . .
C15 C -0.2771(7) 0.1102(3) 0.6851(4) 0.0245(14) Uani 1 1 d . . .
C16 C -0.3799(7) 0.1471(3) 0.6556(5) 0.0297(16) Uani 1 1 d . . .
H16A H -0.3711 0.1893 0.6656 0.036 Uiso 1 1 calc R . .
C17 C -0.4971(7) 0.1229(4) 0.6111(5) 0.0335(17) Uani 1 1 d . . .
H17A H -0.5682 0.1485 0.5910 0.040 Uiso 1 1 calc R . .
C18 C -0.5087(8) 0.0609(4) 0.5964(6) 0.041(2) Uani 1 1 d . . .
H18A H -0.5875 0.0441 0.5647 0.050 Uiso 1 1 calc R . .
C19 C -0.4057(7) 0.0239(4) 0.6278(5) 0.0326(17) Uani 1 1 d . . .
H19A H -0.4149 -0.0183 0.6179 0.039 Uiso 1 1 calc R . .
C20 C -0.2900(6) 0.0469(3) 0.6733(4) 0.0246(14) Uani 1 1 d . . .
C21 C -0.1065(7) 0.1720(3) 0.8413(5) 0.0264(15) Uani 1 1 d . . .
C22 C 0.0017(7) 0.2046(3) 0.8858(5) 0.0302(16) Uani 1 1 d . . .
H22A H 0.0641 0.2121 0.8561 0.036 Uiso 1 1 calc R . .
C23 C 0.0176(8) 0.2259(4) 0.9731(5) 0.0350(17) Uani 1 1 d . . .
H23A H 0.0899 0.2488 1.0025 0.042 Uiso 1 1 calc R . .
C24 C -0.0714(8) 0.2137(4) 1.0173(5) 0.0372(19) Uani 1 1 d . . .
H24A H -0.0598 0.2280 1.0773 0.045 Uiso 1 1 calc R . .
C25 C -0.1771(9) 0.1811(4) 0.9744(5) 0.0371(19) Uani 1 1 d . . .
H25A H -0.2375 0.1726 1.0055 0.045 Uiso 1 1 calc R . .
C26 C -0.1961(7) 0.1607(3) 0.8866(5) 0.0279(15) Uani 1 1 d . . .
H26A H -0.2701 0.1390 0.8572 0.033 Uiso 1 1 calc R . .
C27 C -0.1237(7) 0.2040(3) 0.6563(5) 0.0278(15) Uani 1 1 d . . .
C28 C -0.1402(9) 0.2637(4) 0.6795(6) 0.044(2) Uani 1 1 d . . .
H28A H -0.1442 0.2729 0.7388 0.053 Uiso 1 1 calc R . .
C29 C -0.1508(11) 0.3096(4) 0.6172(7) 0.055(3) Uani 1 1 d . . .
H29A H -0.1641 0.3499 0.6333 0.067 Uiso 1 1 calc R . .
C30 C -0.1420(10) 0.2968(4) 0.5310(6) 0.052(2) Uani 1 1 d . . .
H30A H -0.1453 0.3285 0.4890 0.062 Uiso 1 1 calc R . .
C31 C -0.1288(9) 0.2389(5) 0.5069(6) 0.051(2) Uani 1 1 d . . .
H31A H -0.1260 0.2302 0.4471 0.061 Uiso 1 1 calc R . .
C32 C -0.1193(8) 0.1920(4) 0.5688(5) 0.0372(18) Uani 1 1 d . . .
H32A H -0.1097 0.1516 0.5511 0.045 Uiso 1 1 calc R . .
C33 C -0.1660(8) -0.0656(3) 0.6527(5) 0.0300(16) Uani 1 1 d . . .
C34 C -0.2339(10) -0.1145(4) 0.6646(6) 0.047(2) Uani 1 1 d . . .
H34A H -0.2758 -0.1135 0.7103 0.056 Uiso 1 1 calc R . .
C35 C -0.2431(11) -0.1657(4) 0.6113(6) 0.052(3) Uani 1 1 d . . .
H35A H -0.2898 -0.1996 0.6208 0.063 Uiso 1 1 calc R . .
C36 C -0.1844(9) -0.1665(4) 0.5451(6) 0.045(2) Uani 1 1 d . . .
H36A H -0.1916 -0.2012 0.5078 0.054 Uiso 1 1 calc R . .
C37 C -0.1147(10) -0.1182(4) 0.5312(6) 0.052(2) Uani 1 1 d . . .
H37A H -0.0754 -0.1194 0.4840 0.062 Uiso 1 1 calc R . .
C38 C -0.1022(9) -0.0677(4) 0.5863(6) 0.041(2) Uani 1 1 d . . .
H38A H -0.0510 -0.0349 0.5792 0.050 Uiso 1 1 calc R . .
C39 C -0.1672(7) -0.0229(3) 0.8290(5) 0.0267(15) Uani 1 1 d . . .
C40 C -0.2795(8) -0.0169(3) 0.8510(5) 0.0306(16) Uani 1 1 d . . .
H40A H -0.3510 -0.0005 0.8081 0.037 Uiso 1 1 calc R . .
C41 C -0.2866(9) -0.0350(4) 0.9357(5) 0.0384(19) Uani 1 1 d . . .
H41A H -0.3629 -0.0299 0.9507 0.046 Uiso 1 1 calc R . .
C42 C -0.1848(10) -0.0603(3) 0.9983(5) 0.040(2) Uani 1 1 d . . .
H42A H -0.1904 -0.0726 1.0562 0.048 Uiso 1 1 calc R . .
C43 C -0.0741(9) -0.0674(4) 0.9752(6) 0.044(2) Uani 1 1 d . . .
H43A H -0.0036 -0.0850 1.0177 0.053 Uiso 1 1 calc R . .
C44 C -0.0647(8) -0.0494(4) 0.8922(5) 0.0370(18) Uani 1 1 d . . .
H44A H 0.0118 -0.0551 0.8775 0.044 Uiso 1 1 calc R . .

loop_
_atom_site_aniso_label
_atom_site_aniso_U_11
_atom_site_aniso_U_22
_atom_site_aniso_U_33
_atom_site_aniso_U_23
_atom_site_aniso_U_13
_atom_site_aniso_U_12
Pt 0.02381(16) 0.02617(16) 0.02433(16) -0.00160(11) 0.00697(11) 0.00210(11)
Br1 0.0332(5) 0.0526(5) 0.0544(5) 0.0071(4) 0.0048(4) 0.0062(4)
Br2 0.0785(8) 0.0545(6) 0.0441(5) 0.0116(4) 0.0211(5) 0.0045(5)
P1 0.0249(9) 0.0209(9) 0.0233(8) 0.0003(7) 0.0075(7) 0.0000(7)
P2 0.0277(10) 0.0240(9) 0.0256(9) -0.0013(7) 0.0082(8) 0.0015(7)
C1 0.028(4) 0.034(4) 0.040(4) 0.005(3) 0.012(3) 0.007(3)
C2 0.028(4) 0.027(4) 0.032(4) 0.003(3) 0.005(3) -0.007(3)
C3 0.030(4) 0.031(4) 0.023(3) 0.001(3) 0.007(3) 0.000(3)
C4 0.043(5) 0.032(4) 0.034(4) 0.000(3) 0.016(4) 0.002(4)
C5 0.041(5) 0.026(4) 0.043(5) 0.006(3) 0.014(4) 0.004(3)
C6 0.062(6) 0.030(4) 0.049(5) -0.009(4) 0.033(5) -0.014(4)
C7 0.042(5) 0.039(5) 0.032(4) -0.003(3) 0.012(4) 0.003(4)
C8 0.032(4) 0.034(4) 0.039(4) -0.001(3) 0.013(3) 0.007(3)
C9 0.037(5) 0.032(4) 0.040(4) -0.001(3) 0.011(4) 0.003(3)
C10 0.105(9) 0.032(5) 0.120(10) -0.020(5) 0.092(9) -0.017(5)
C11 0.080(8) 0.053(6) 0.060(6) -0.012(5) 0.035(6) -0.005(5)
C12 0.079(8) 0.040(5) 0.070(7) -0.001(5) 0.042(6) 0.003(5)
C13 0.067(7) 0.031(5) 0.078(7) 0.005(5) 0.035(6) 0.004(5)
C14 0.047(5) 0.035(5) 0.054(5) 0.008(4) 0.021(4) -0.001(4)
C15 0.032(4) 0.025(3) 0.019(3) 0.000(3) 0.011(3) -0.001(3)
C16 0.032(4) 0.029(4) 0.028(4) 0.000(3) 0.008(3) 0.003(3)
C17 0.028(4) 0.035(4) 0.034(4) 0.008(3) 0.003(3) 0.006(3)
C18 0.032(4) 0.044(5) 0.044(5) 0.002(4) 0.005(4) -0.004(4)
C19 0.032(4) 0.030(4) 0.035(4) -0.004(3) 0.008(3) -0.008(3)
C20 0.020(3) 0.032(4) 0.020(3) 0.001(3) 0.003(3) 0.002(3)
C21 0.033(4) 0.022(4) 0.024(3) 0.003(3) 0.008(3) 0.004(3)
C22 0.030(4) 0.033(4) 0.028(4) 0.001(3) 0.009(3) -0.002(3)
C23 0.035(4) 0.034(4) 0.031(4) -0.003(3) 0.001(3) 0.000(3)
C24 0.057(6) 0.031(4) 0.023(4) -0.001(3) 0.010(4) -0.003(4)
C25 0.051(5) 0.036(4) 0.029(4) 0.003(3) 0.019(4) 0.006(4)
C26 0.028(4) 0.028(4) 0.028(4) 0.002(3) 0.009(3) 0.003(3)
C27 0.026(4) 0.030(4) 0.027(4) 0.001(3) 0.006(3) -0.005(3)
C28 0.073(7) 0.024(4) 0.033(4) -0.001(3) 0.010(4) -0.003(4)
C29 0.091(8) 0.025(4) 0.051(5) 0.006(4) 0.021(5) -0.002(5)
C30 0.058(6) 0.047(6) 0.050(5) 0.019(4) 0.015(5) -0.006(5)
C31 0.057(6) 0.069(7) 0.035(5) 0.015(4) 0.028(4) 0.003(5)
C32 0.050(5) 0.036(4) 0.033(4) -0.001(3) 0.022(4) -0.003(4)
C33 0.037(4) 0.025(4) 0.029(4) -0.007(3) 0.011(3) 0.002(3)
C34 0.067(6) 0.036(5) 0.046(5) -0.010(4) 0.030(5) -0.014(4)
C35 0.087(8) 0.034(5) 0.043(5) -0.013(4) 0.029(5) -0.018(5)
C36 0.056(6) 0.032(5) 0.046(5) -0.012(4) 0.014(4) 0.005(4)
C37 0.075(7) 0.040(5) 0.049(5) -0.018(4) 0.031(5) -0.004(5)
C38 0.054(6) 0.030(4) 0.045(5) -0.008(3) 0.022(4) -0.001(4)
C39 0.040(4) 0.017(3) 0.023(3) 0.000(3) 0.008(3) 0.006(3)
C40 0.034(4) 0.026(4) 0.033(4) 0.004(3) 0.012(3) 0.008(3)
C41 0.045(5) 0.040(5) 0.033(4) -0.001(3) 0.016(4) 0.000(4)
C42 0.068(6) 0.026(4) 0.026(4) 0.000(3) 0.010(4) -0.004(4)
C43 0.050(6) 0.041(5) 0.032(4) 0.006(3) -0.006(4) 0.004(4)
C44 0.041(5) 0.035(4) 0.034(4) -0.001(3) 0.008(4) 0.004(4)

loop_
_atom_type_symbol
_atom_type_description
_atom_type_scat_dispersion_real
_atom_type_scat_dispersion_imag
_atom_type_scat_source
C C 0.0033 0.0016 'International Tables Vol C Tables 4.2.6.8 and 6.1.1.4'
H H 0.0000 0.0000 'International Tables Vol C Tables 4.2.6.8 and 6.1.1.4'
P P 0.1023 0.0942 'International Tables Vol C Tables 4.2.6.8 and 6.1.1.4'
Br Br -0.2901 2.4595 'International Tables Vol C Tables 4.2.6.8 and 6.1.1.4'
Pt Pt -1.7033 8.3905 'International Tables Vol C Tables 4.2.6.8 and 6.1.1.4'

loop_
_geom_angle_atom_site_label_1
_geom_angle_atom_site_label_2
_geom_angle_atom_site_label_3
_geom_angle
_geom_angle_site_symmetry_1
_geom_angle_site_symmetry_3
_geom_angle_publ_flag
C2 Pt C1 37.0(3) . . ?
C2 Pt P1 115.4(2) . . ?
C1 Pt P1 152.2(2) . . ?
C2 Pt P2 159.7(2) . . ?
C1 Pt P2 122.7(2) . . ?
P1 Pt P2 84.90(7) . . ?
C21 P1 C27 105.2(3) . . ?
C21 P1 C15 107.2(3) . . ?
C27 P1 C15 100.2(3) . . ?
C21 P1 Pt 115.4(2) . . ?
C27 P1 Pt 118.8(2) . . ?
C15 P1 Pt 108.5(2) . . ?
C39 P2 C33 103.9(3) . . ?
C39 P2 C20 102.2(3) . . ?
C33 P2 C20 104.8(4) . . ?
C39 P2 Pt 116.7(3) . . ?
C33 P2 Pt 119.8(3) . . ?
C20 P2 Pt 107.4(2) . . ?
C2 C1 C9 147.0(8) . . ?
C2 C1 Pt 70.1(5) . . ?
C9 C1 Pt 140.7(6) . . ?
C1 C2 C3 146.3(8) . . ?
C1 C2 Pt 72.9(5) . . ?
C3 C2 Pt 140.7(6) . . ?
C8 C3 C4 116.0(7) . . ?
C8 C3 C2 124.6(7) . . ?
C4 C3 C2 119.3(7) . . ?
C5 C4 C3 121.7(8) . . ?
C4 C5 C6 120.9(8) . . ?
C7 C6 C5 117.9(8) . . ?
C8 C7 C6 120.8(8) . . ?
C7 C8 C3 122.8(7) . . ?
C7 C8 Br1 116.9(6) . . ?
C3 C8 Br1 120.3(6) . . ?
C14 C9 C1 125.8(8) . . ?
C14 C9 C10 117.2(8) . . ?
C1 C9 C10 116.9(8) . . ?
C11 C10 C9 116.2(11) . . ?
C12 C11 C10 123.2(11) . . ?
C11 C12 C13 119.8(10) . . ?
C14 C13 C12 120.7(10) . . ?
C13 C14 C9 122.4(9) . . ?
C13 C14 Br2 119.5(7) . . ?
C9 C14 Br2 118.1(6) . . ?
C16 C15 C20 120.2(7) . . ?
C16 C15 P1 122.7(6) . . ?
C20 C15 P1 116.9(5) . . ?
C15 C16 C17 120.6(7) . . ?
C18 C17 C16 119.2(7) . . ?
C19 C18 C17 120.0(8) . . ?
C18 C19 C20 121.5(7) . . ?
C19 C20 C15 118.5(7) . . ?
C19 C20 P2 126.2(6) . . ?
C15 C20 P2 115.3(5) . . ?
C26 C21 C22 119.0(7) . . ?
C26 C21 P1 122.3(6) . . ?
C22 C21 P1 118.4(5) . . ?
C23 C22 C21 120.1(7) . . ?
C24 C23 C22 120.1(7) . . ?
C23 C24 C25 120.2(7) . . ?
C26 C25 C24 120.6(7) . . ?
C25 C26 C21 120.0(7) . . ?
C32 C27 C28 118.3(7) . . ?
C32 C27 P1 117.2(6) . . ?
C28 C27 P1 124.4(6) . . ?
C29 C28 C27 120.8(8) . . ?
C28 C29 C30 119.9(9) . . ?
C31 C30 C29 120.0(8) . . ?
C30 C31 C32 120.7(8) . . ?
C27 C32 C31 120.3(8) . . ?
C34 C33 C38 119.2(7) . . ?
C34 C33 P2 124.0(6) . . ?
C38 C33 P2 116.7(6) . . ?
C33 C34 C35 121.4(8) . . ?
C36 C35 C34 119.0(9) . . ?
C35 C36 C37 121.4(8) . . ?
C36 C37 C38 119.7(8) . . ?
C37 C38 C33 119.3(8) . . ?
C40 C39 C44 118.7(7) . . ?
C40 C39 P2 123.3(6) . . ?
C44 C39 P2 118.0(6) . . ?
C39 C40 C41 120.0(7) . . ?
C42 C41 C40 121.1(8) . . ?
C41 C42 C43 118.7(7) . . ?
C44 C43 C42 121.3(8) . . ?
C43 C44 C39 120.2(8) . . ?

loop_
_geom_bond_atom_site_label_1
_geom_bond_atom_site_label_2
_geom_bond_distance
_geom_bond_site_symmetry_2
_geom_bond_publ_flag
Pt C2 2.034(7) . ?
Pt C1 2.067(7) . ?
Pt P1 2.2466(18) . ?
Pt P2 2.2692(19) . ?
Br1 C8 1.888(8) . ?
Br2 C14 1.896(9) . ?
P1 C21 1.814(7) . ?
P1 C27 1.819(7) . ?
P1 C15 1.839(8) . ?
P2 C39 1.821(7) . ?
P2 C33 1.833(7) . ?
P2 C20 1.841(7) . ?
C1 C2 1.303(11) . ?
C1 C9 1.459(11) . ?
C2 C3 1.451(10) . ?
C3 C8 1.397(11) . ?
C3 C4 1.401(11) . ?
C4 C5 1.386(11) . ?
C5 C6 1.396(13) . ?
C6 C7 1.387(12) . ?
C7 C8 1.373(12) . ?
C9 C14 1.410(12) . ?
C9 C10 1.472(14) . ?
C10 C11 1.406(14) . ?
C11 C12 1.367(15) . ?
C12 C13 1.373(14) . ?
C13 C14 1.356(13) . ?
C15 C16 1.373(10) . ?
C15 C20 1.417(10) . ?
C16 C17 1.396(11) . ?
C17 C18 1.393(12) . ?
C18 C19 1.380(12) . ?
C19 C20 1.376(10) . ?
C21 C26 1.396(10) . ?
C21 C22 1.404(11) . ?
C22 C23 1.387(10) . ?
C23 C24 1.382(11) . ?
C24 C25 1.378(12) . ?
C25 C26 1.383(10) . ?
C27 C32 1.388(10) . ?
C27 C28 1.397(11) . ?
C28 C29 1.379(12) . ?
C29 C30 1.388(13) . ?
C30 C31 1.355(14) . ?
C31 C32 1.395(12) . ?
C33 C34 1.363(11) . ?
C33 C38 1.405(11) . ?
C34 C35 1.386(12) . ?
C35 C36 1.360(13) . ?
C36 C37 1.376(13) . ?
C37 C38 1.386(11) . ?
C39 C40 1.394(11) . ?
C39 C44 1.400(11) . ?
C40 C41 1.388(11) . ?
C41 C42 1.379(13) . ?
C42 C43 1.388(14) . ?
C43 C44 1.372(12) . ?
